data_4506821
loop_
_publ_author_name
'Deng, Dongsheng'
'Liu, Leilei'
'Ji, Bao-Ming'
'Yin, Guojie'
'Du, Chenxia'

_publ_section_title
;
 Temperature, Cooling Rate, and Additive-Controlled Supramolecular
 Isomerism in Four Pb(II) Coordination Polymers with an in Situ Ligand
 Transformation Reaction
;
_journal_issue 11
_journal_name_full 'Crystal Growth &amp; Design'
_journal_page_first 5338
_journal_paper_doi 10.1021/cg300900m
_journal_volume 12
_journal_year 2012
_chemical_formula_moiety 'C15 H12 N4'
_chemical_formula_sum 'C15 H12 N4'
_chemical_formula_weight 248.29
_chemical_name_systematic
;

 ?

;
_space_group_IT_number 2
_symmetry_cell_setting triclinic
_symmetry_space_group_name_Hall '-P 1'
_symmetry_space_group_name_H-M 'P -1'
_atom_sites_solution_hydrogens geom
_atom_sites_solution_primary direct
_atom_sites_solution_secondary difmap
_audit_creation_method SHELXL-97
_cell_angle_alpha 90.466(3)
_cell_angle_beta 102.738(3)
_cell_angle_gamma 101.102(3)
_cell_formula_units_Z 2
_cell_length_a 6.8839(15)
_cell_length_b 8.8678(19)
_cell_length_c 10.965(2)
_cell_measurement_reflns_used 896
_cell_measurement_temperature 296(2)
_cell_measurement_theta_max 24.22
_cell_measurement_theta_min 2.34
_cell_volume 639.8(2)
_computing_cell_refinement 'Bruker SMART'
_computing_data_collection 'Bruker SMART'
_computing_data_reduction 'Bruker SAINT'
_computing_molecular_graphics 'Bruker SHELXTL'
_computing_publication_material 'Bruker SHELXTL'
_computing_structure_refinement 'SHELXL-97 (Sheldrick, 1997)'
_computing_structure_solution 'SHELXS-97 (Sheldrick, 1990)'
_diffrn_ambient_temperature 296(2)
_diffrn_measured_fraction_theta_full 0.991
_diffrn_measured_fraction_theta_max 0.991
_diffrn_measurement_device_type 'CCD area detector'
_diffrn_measurement_method 'phi and omega scans'
_diffrn_radiation_monochromator graphite
_diffrn_radiation_source 'fine-focus sealed tube'
_diffrn_radiation_type MoK\a
_diffrn_radiation_wavelength 0.71073
_diffrn_reflns_av_R_equivalents 0.0239
_diffrn_reflns_av_sigmaI/netI 0.0398
_diffrn_reflns_limit_h_max 8
_diffrn_reflns_limit_h_min -8
_diffrn_reflns_limit_k_max 10
_diffrn_reflns_limit_k_min -10
_diffrn_reflns_limit_l_max 13
_diffrn_reflns_limit_l_min -13
_diffrn_reflns_number 4770
_diffrn_reflns_theta_full 25.50
_diffrn_reflns_theta_max 25.50
_diffrn_reflns_theta_min 2.34
_diffrn_standards_decay_% 0
_diffrn_standards_interval_count 0
_diffrn_standards_interval_time 0
_diffrn_standards_number 0
_exptl_absorpt_coefficient_mu 0.081
_exptl_absorpt_correction_T_max 0.9880
_exptl_absorpt_correction_T_min 0.9746
_exptl_absorpt_correction_type multi-scan
_exptl_absorpt_process_details sadabs
_exptl_crystal_colour colourless
_exptl_crystal_density_diffrn 1.289
_exptl_crystal_density_method 'not measured'
_exptl_crystal_description block
_exptl_crystal_F_000 260
_exptl_crystal_size_max 0.32
_exptl_crystal_size_mid 0.16
_exptl_crystal_size_min 0.15
_refine_diff_density_max 0.101
_refine_diff_density_min -0.143
_refine_diff_density_rms 0.033
_refine_ls_extinction_method none
_refine_ls_goodness_of_fit_ref 1.019
_refine_ls_hydrogen_treatment constr
_refine_ls_matrix_type full
_refine_ls_number_parameters 172
_refine_ls_number_reflns 2358
_refine_ls_number_restraints 0
_refine_ls_restrained_S_all 1.019
_refine_ls_R_factor_all 0.0838
_refine_ls_R_factor_gt 0.0424
_refine_ls_shift/su_max 0.000
_refine_ls_shift/su_mean 0.000
_refine_ls_structure_factor_coef Fsqd
_refine_ls_weighting_details 'calc w=1/[\s^2^(Fo^2^)+(0.0542P)^2^+0.0000P] where P=(Fo^2^+2Fc^2^)/3'
_refine_ls_weighting_scheme calc
_refine_ls_wR_factor_gt 0.0967
_refine_ls_wR_factor_ref 0.1167
_reflns_number_gt 1432
_reflns_number_total 2358
_reflns_threshold_expression >2sigma(I)
_cod_data_source_file cg300900m_si_002.cif
_cod_data_source_block 1
_cod_depositor_comments
;
The following automatic conversions were performed:

'_symmetry_cell_setting' value 'Triclinic' changed to 'triclinic'
according to /home/saulius/struct/CIF-dictionaries/cif_core.dic
dictionary named 'cif_core.dic' version 2.4.2 from 2011-04-26.

Automatic conversion script
Id: cif_fix_values 1891 2012-01-12 08:04:46Z andrius 
;
_cod_original_sg_symbol_H-M P-1
_cod_database_code 4506821

loop_
_symmetry_equiv_pos_as_xyz
'x, y, z'
'-x, -y, -z'

loop_
_atom_site_label
_atom_site_type_symbol
_atom_site_fract_x
_atom_site_fract_y
_atom_site_fract_z
_atom_site_U_iso_or_equiv
_atom_site_adp_type
_atom_site_occupancy
_atom_site_symmetry_multiplicity
_atom_site_calc_flag
_atom_site_refinement_flags
C1 C 0.7210(2) 0.2703(2) 0.67883(16) 0.0450(5) Uani 1 1 d .
C2 C 0.7322(3) 0.2156(2) 0.56288(18) 0.0556(5) Uani 1 1 d .
H2 H 0.7287 0.1114 0.5487 0.067 Uiso 1 1 calc R
C3 C 0.7487(3) 0.3151(2) 0.46811(18) 0.0588(5) Uani 1 1 d .
H3 H 0.7522 0.2741 0.3905 0.071 Uiso 1 1 calc R
C4 C 0.7562(3) 0.5183(2) 0.59475(18) 0.0486(5) Uani 1 1 d .
C5 C 0.7367(3) 0.4274(2) 0.69447(17) 0.0481(5) Uani 1 1 d .
H5 H 0.7341 0.4712 0.7713 0.058 Uiso 1 1 calc R
C6 C 0.7770(3) 0.6837(3) 0.61141(19) 0.0598(5) Uani 1 1 d .
C7 C 0.6949(3) 0.1647(2) 0.78347(18) 0.0536(5) Uani 1 1 d .
H7A H 0.6919 0.2257 0.8566 0.064 Uiso 1 1 calc R
H7B H 0.8119 0.1162 0.8050 0.064 Uiso 1 1 calc R
C8 C 0.5031(3) 0.0397(2) 0.75208(18) 0.0536(5) Uani 1 1 d .
H8A H 0.5115 -0.0257 0.6829 0.064 Uiso 1 1 calc R
H8B H 0.4995 -0.0235 0.8237 0.064 Uiso 1 1 calc R
C9 C 0.3046(3) 0.0973(2) 0.71738(17) 0.0530(5) Uani 1 1 d .
H9A H 0.3038 0.1556 0.6429 0.064 Uiso 1 1 calc R
H9B H 0.1926 0.0094 0.6973 0.064 Uiso 1 1 calc R
C10 C 0.2709(2) 0.1971(2) 0.81959(16) 0.0453(5) Uani 1 1 d .
C11 C 0.2646(3) 0.3505(2) 0.80472(17) 0.0469(5) Uani 1 1 d .
H11 H 0.2779 0.3947 0.7296 0.056 Uiso 1 1 calc R
C12 C 0.2383(3) 0.4380(2) 0.90287(17) 0.0471(5) Uani 1 1 d .
C13 C 0.2201(3) 0.2353(2) 1.02559(18) 0.0613(6) Uani 1 1 d .
H13 H 0.2038 0.1931 1.1009 0.074 Uiso 1 1 calc R
C14 C 0.2461(3) 0.1394(2) 0.93339(18) 0.0556(5) Uani 1 1 d .
H14 H 0.2470 0.0363 0.9476 0.067 Uiso 1 1 calc R
C15 C 0.2314(3) 0.5988(2) 0.88751(18) 0.0561(5) Uani 1 1 d .
N1 N 0.7598(2) 0.46603(19) 0.48046(14) 0.0554(4) Uani 1 1 d .
N2 N 0.7950(3) 0.8136(2) 0.62522(19) 0.0824(6) Uani 1 1 d .
N3 N 0.2168(2) 0.38427(19) 1.01407(14) 0.0574(5) Uani 1 1 d .
N4 N 0.2272(3) 0.7256(2) 0.87364(18) 0.0782(6) Uani 1 1 d .

loop_
_atom_site_aniso_label
_atom_site_aniso_U_11
_atom_site_aniso_U_22
_atom_site_aniso_U_33
_atom_site_aniso_U_23
_atom_site_aniso_U_13
_atom_site_aniso_U_12
C1 0.0380(10) 0.0500(11) 0.0454(11) 0.0008(9) 0.0081(8) 0.0068(8)
C2 0.0632(13) 0.0498(12) 0.0543(13) -0.0029(10) 0.0199(10) 0.0055(9)
C3 0.0639(14) 0.0606(14) 0.0501(12) -0.0048(10) 0.0200(10) -0.0001(10)
C4 0.0425(11) 0.0487(11) 0.0541(12) 0.0030(9) 0.0113(9) 0.0077(8)
C5 0.0463(11) 0.0538(12) 0.0456(11) -0.0006(9) 0.0119(9) 0.0116(9)
C6 0.0573(13) 0.0605(14) 0.0643(14) 0.0095(11) 0.0163(10) 0.0154(11)
C7 0.0534(12) 0.0592(12) 0.0487(12) 0.0070(9) 0.0094(9) 0.0151(10)
C8 0.0658(13) 0.0444(11) 0.0555(12) 0.0058(9) 0.0224(10) 0.0125(9)
C9 0.0558(12) 0.0509(12) 0.0497(12) -0.0024(9) 0.0141(9) 0.0024(9)
C10 0.0412(10) 0.0491(11) 0.0454(11) 0.0033(9) 0.0093(8) 0.0091(8)
C11 0.0470(11) 0.0514(11) 0.0429(11) 0.0072(9) 0.0121(9) 0.0086(8)
C12 0.0464(11) 0.0481(11) 0.0476(12) 0.0047(9) 0.0131(9) 0.0081(8)
C13 0.0807(15) 0.0645(14) 0.0480(13) 0.0158(10) 0.0246(11) 0.0253(11)
C14 0.0647(13) 0.0529(12) 0.0535(13) 0.0099(10) 0.0174(10) 0.0171(10)
C15 0.0597(13) 0.0527(13) 0.0586(13) 0.0008(10) 0.0223(10) 0.0073(10)
N1 0.0545(10) 0.0622(11) 0.0482(10) 0.0034(8) 0.0150(8) 0.0045(8)
N2 0.0960(15) 0.0582(12) 0.0997(16) 0.0097(11) 0.0298(12) 0.0229(11)
N3 0.0668(11) 0.0612(11) 0.0504(11) 0.0061(8) 0.0204(8) 0.0193(8)
N4 0.0985(15) 0.0531(11) 0.0904(15) 0.0056(10) 0.0376(11) 0.0142(10)

loop_
_atom_type_symbol
_atom_type_description
_atom_type_scat_dispersion_real
_atom_type_scat_dispersion_imag
_atom_type_scat_source
C C 0.0033 0.0016 'International Tables Vol C Tables 4.2.6.8 and 6.1.1.4'
H H 0.0000 0.0000 'International Tables Vol C Tables 4.2.6.8 and 6.1.1.4'
N N 0.0061 0.0033 'International Tables Vol C Tables 4.2.6.8 and 6.1.1.4'

loop_
_geom_angle_atom_site_label_1
_geom_angle_atom_site_label_2
_geom_angle_atom_site_label_3
_geom_angle
C2 C1 C5 116.59(17)
C2 C1 C7 121.80(17)
C5 C1 C7 121.61(17)
C1 C2 C3 120.06(19)
C1 C2 H2 120.0
C3 C2 H2 120.0
N1 C3 C2 124.25(19)
N1 C3 H3 117.9
C2 C3 H3 117.9
N1 C4 C5 124.84(18)
N1 C4 C6 115.75(17)
C5 C4 C6 119.40(18)
C4 C5 C1 119.18(17)
C4 C5 H5 120.4
C1 C5 H5 120.4
N2 C6 C4 179.4(3)
C1 C7 C8 113.98(15)
C1 C7 H7A 108.8
C8 C7 H7A 108.8
C1 C7 H7B 108.8
C8 C7 H7B 108.8
H7A C7 H7B 107.7
C9 C8 C7 115.29(15)
C9 C8 H8A 108.5
C7 C8 H8A 108.5
C9 C8 H8B 108.5
C7 C8 H8B 108.5
H8A C8 H8B 107.5
C10 C9 C8 113.50(15)
C10 C9 H9A 108.9
C8 C9 H9A 108.9
C10 C9 H9B 108.9
C8 C9 H9B 108.9
H9A C9 H9B 107.7
C11 C10 C14 116.74(17)
C11 C10 C9 121.64(16)
C14 C10 C9 121.62(18)
C10 C11 C12 119.30(17)
C10 C11 H11 120.3
C12 C11 H11 120.3
N3 C12 C11 124.59(17)
N3 C12 C15 115.99(16)
C11 C12 C15 119.43(17)
N3 C13 C14 124.44(18)
N3 C13 H13 117.8
C14 C13 H13 117.8
C13 C14 C10 119.86(19)
C13 C14 H14 120.1
C10 C14 H14 120.1
N4 C15 C12 178.9(2)
C3 N1 C4 115.01(16)
C13 N3 C12 115.06(16)

loop_
_geom_bond_atom_site_label_1
_geom_bond_atom_site_label_2
_geom_bond_distance
C1 C2 1.380(2)
C1 C5 1.383(2)
C1 C7 1.507(2)
C2 C3 1.379(3)
C2 H2 0.9300
C3 N1 1.330(2)
C3 H3 0.9300
C4 N1 1.340(2)
C4 C5 1.379(2)
C4 C6 1.452(3)
C5 H5 0.9300
C6 N2 1.140(2)
C7 C8 1.523(2)
C7 H7A 0.9700
C7 H7B 0.9700
C8 C9 1.521(2)
C8 H8A 0.9700
C8 H8B 0.9700
C9 C10 1.507(2)
C9 H9A 0.9700
C9 H9B 0.9700
C10 C11 1.379(2)
C10 C14 1.385(2)
C11 C12 1.386(2)
C11 H11 0.9300
C12 N3 1.341(2)
C12 C15 1.446(3)
C13 N3 1.332(2)
C13 C14 1.379(3)
C13 H13 0.9300
C14 H14 0.9300
C15 N4 1.142(2)

loop_
_geom_torsion_atom_site_label_1
_geom_torsion_atom_site_label_2
_geom_torsion_atom_site_label_3
_geom_torsion_atom_site_label_4
_geom_torsion
C5 C1 C2 C3 -2.9(3)
C7 C1 C2 C3 177.61(17)
C1 C2 C3 N1 1.7(3)
N1 C4 C5 C1 0.6(3)
C6 C4 C5 C1 -178.70(16)
C2 C1 C5 C4 1.8(2)
C7 C1 C5 C4 -178.67(16)
N1 C4 C6 N2 -115(24)
C5 C4 C6 N2 64(24)
C2 C1 C7 C8 -59.0(2)
C5 C1 C7 C8 121.49(19)
C1 C7 C8 C9 -59.1(2)
C7 C8 C9 C10 -59.9(2)
C8 C9 C10 C11 114.97(19)
C8 C9 C10 C14 -64.6(2)
C14 C10 C11 C12 1.2(2)
C9 C10 C11 C12 -178.41(16)
C10 C11 C12 N3 -0.3(3)
C10 C11 C12 C15 -179.94(16)
N3 C13 C14 C10 0.0(3)
C11 C10 C14 C13 -1.0(3)
C9 C10 C14 C13 178.57(17)
N3 C12 C15 N4 167(12)
C11 C12 C15 N4 -14(12)
C2 C3 N1 C4 0.7(3)
C5 C4 N1 C3 -1.9(3)
C6 C4 N1 C3 177.45(16)
C14 C13 N3 C12 0.9(3)
C11 C12 N3 C13 -0.7(3)
C15 C12 N3 C13 178.91(17)

loop_
_cod_related_entry_id
_cod_related_entry_database
_cod_related_entry_code
1 ChemSpider 28673319
